data_7154533
loop_
_publ_author_name
'Sun, Yan-Hua'
'Xiong, Yu'
'Peng, Chu-Qin'
'Li, Wu'
'Xiao, Jun-An'
'Yang, Hua'

_publ_section_title
;
 Highly stereoselective construction of novel
 dispirooxindole-imidazolidines via self-1,3-dipolar cyclization of
 ketimines.
;
_journal_issue 29
_journal_name_full 'Organic &amp; biomolecular chemistry'
_journal_page_first 7907
_journal_page_last 7910
_journal_paper_doi 10.1039/c5ob00954e
_journal_volume 13
_journal_year 2015
_chemical_formula_sum 'C32 H28 N4 O2'
_chemical_formula_weight 500.58
_chemical_name_systematic
; 
 ? 
;
_space_group_IT_number 2
_symmetry_cell_setting triclinic
_symmetry_space_group_name_Hall '-P 1'
_symmetry_space_group_name_H-M 'P -1'
_atom_sites_solution_hydrogens geom
_atom_sites_solution_primary direct
_atom_sites_solution_secondary difmap
_audit_creation_method SHELXL-97
_audit_update_record
;
2014-08-28 deposited with the CCDC.
2015-06-12 downloaded from the CCDC.
;
_cell_angle_alpha 80.998(3)
_cell_angle_beta 89.343(3)
_cell_angle_gamma 78.842(3)
_cell_formula_units_Z 2
_cell_length_a 8.6074(5)
_cell_length_b 9.9108(5)
_cell_length_c 15.7203(9)
_cell_measurement_temperature 296(2)
_cell_volume 1299.24(13)
_computing_structure_refinement 'SHELXL-97 (Sheldrick, 1997)'
_computing_structure_solution 'SHELXS-97 (Sheldrick, 1990)'
_diffrn_ambient_temperature 296(2)
_diffrn_measured_fraction_theta_full 0.987
_diffrn_measured_fraction_theta_max 0.987
_diffrn_radiation_monochromator graphite
_diffrn_radiation_source 'fine-focus sealed tube'
_diffrn_radiation_type MoK\a
_diffrn_radiation_wavelength 0.71073
_diffrn_reflns_av_R_equivalents 0.0152
_diffrn_reflns_av_sigmaI/netI 0.0166
_diffrn_reflns_limit_h_max 9
_diffrn_reflns_limit_h_min -11
_diffrn_reflns_limit_k_max 12
_diffrn_reflns_limit_k_min -12
_diffrn_reflns_limit_l_max 20
_diffrn_reflns_limit_l_min -20
_diffrn_reflns_number 16672
_diffrn_reflns_theta_full 27.54
_diffrn_reflns_theta_max 27.54
_diffrn_reflns_theta_min 2.12
_exptl_absorpt_coefficient_mu 0.081
_exptl_crystal_density_diffrn 1.280
_exptl_crystal_density_method 'not measured'
_exptl_crystal_F_000 528
_refine_diff_density_max 0.569
_refine_diff_density_min -0.560
_refine_diff_density_rms 0.042
_refine_ls_extinction_method none
_refine_ls_goodness_of_fit_ref 1.038
_refine_ls_hydrogen_treatment mixed
_refine_ls_matrix_type full
_refine_ls_number_parameters 343
_refine_ls_number_reflns 5904
_refine_ls_number_restraints 0
_refine_ls_restrained_S_all 1.038
_refine_ls_R_factor_all 0.0586
_refine_ls_R_factor_gt 0.0482
_refine_ls_shift/su_max 0.000
_refine_ls_shift/su_mean 0.000
_refine_ls_structure_factor_coef Fsqd
_refine_ls_weighting_details 'calc w=1/[\s^2^(Fo^2^)+(0.0725P)^2^+0.3344P] where P=(Fo^2^+2Fc^2^)/3'
_refine_ls_weighting_scheme calc
_refine_ls_wR_factor_gt 0.1324
_refine_ls_wR_factor_ref 0.1422
_reflns_number_gt 4820
_reflns_number_total 5904
_reflns_threshold_expression >2sigma(I)
_cod_data_source_file c5ob00954e2.cif
_cod_data_source_block ja_16
_cod_depositor_comments 'Adding full bibliography for 7154533.cif.'
_cod_original_cell_volume 1299.24(12)
_cod_original_sg_symbol_H-M P-1
_cod_database_code 7154533

loop_
_symmetry_equiv_pos_as_xyz
'x, y, z'
'-x, -y, -z'

loop_
_atom_site_label
_atom_site_type_symbol
_atom_site_fract_x
_atom_site_fract_y
_atom_site_fract_z
_atom_site_U_iso_or_equiv
_atom_site_adp_type
_atom_site_occupancy
_atom_site_symmetry_multiplicity
_atom_site_calc_flag
_atom_site_refinement_flags
N4 N 0.25559(13) 0.47349(11) 0.21981(7) 0.0344(2) Uani 1 1 d .
N3 N 0.37999(14) 0.54783(12) 0.33154(8) 0.0403(3) Uani 1 1 d .
H3A H 0.3903 0.5780 0.3792 0.048 Uiso 1 1 calc R
N2 N 0.39482(16) 0.12230(13) 0.29781(9) 0.0484(3) Uani 1 1 d .
N1 N 0.13133(17) 0.82263(13) 0.21908(9) 0.0515(3) Uani 1 1 d .
O2 O 0.27004(13) 0.26650(12) 0.38890(7) 0.0537(3) Uani 1 1 d .
O1 O 0.36890(15) 0.73816(12) 0.16079(8) 0.0588(3) Uani 1 1 d .
C32 C 0.38552(15) 0.36189(13) 0.25315(8) 0.0339(3) Uani 1 1 d .
C31 C 0.24464(16) 0.58783(14) 0.27118(8) 0.0355(3) Uani 1 1 d .
C30 C 0.46286(16) 0.27801(14) 0.18720(9) 0.0377(3) Uani 1 1 d .
C29 C 0.01172(16) 0.54908(14) 0.13100(9) 0.0377(3) Uani 1 1 d .
C28 C 0.34076(16) 0.24803(15) 0.32295(9) 0.0396(3) Uani 1 1 d .
C27 C 0.49408(15) 0.44534(14) 0.29338(9) 0.0353(3) Uani 1 1 d .
H27A H 0.5451 0.4961 0.2460 0.042 Uiso 1 1 calc R
C26 C 0.11069(16) 0.43439(14) 0.19366(9) 0.0394(3) Uani 1 1 d .
H26A H 0.0490 0.4129 0.2442 0.047 Uiso 1 1 calc R
H26B H 0.1378 0.3512 0.1670 0.047 Uiso 1 1 calc R
C25 C 0.08981(16) 0.63336(16) 0.31421(9) 0.0407(3) Uani 1 1 d .
C24 C 0.62299(16) 0.35842(14) 0.35387(9) 0.0392(3) Uani 1 1 d .
C23 C 0.07902(18) 0.61029(16) 0.05809(10) 0.0449(3) Uani 1 1 d .
H23A H 0.1868 0.5837 0.0491 0.054 Uiso 1 1 calc R
C22 C 0.26059(18) 0.72307(15) 0.20920(10) 0.0425(3) Uani 1 1 d .
C21 C 0.52512(18) 0.31948(18) 0.10858(10) 0.0477(4) Uani 1 1 d .
H21A H 0.5217 0.4133 0.0882 0.057 Uiso 1 1 calc R
C20 C 0.46825(17) 0.13743(15) 0.21722(10) 0.0449(3) Uani 1 1 d .
C19 C 0.75918(18) 0.28904(17) 0.31896(12) 0.0502(4) Uani 1 1 d .
H19A H 0.7682 0.2966 0.2595 0.060 Uiso 1 1 calc R
C18 C 0.02972(18) 0.77172(17) 0.28173(10) 0.0479(4) Uani 1 1 d .
C17 C 0.00915(19) 0.5609(2) 0.37645(10) 0.0517(4) Uani 1 1 d .
H17A H 0.0487 0.4679 0.3981 0.062 Uiso 1 1 calc R
C16 C 0.6123(2) 0.34365(17) 0.44299(10) 0.0507(4) Uani 1 1 d .
H16A H 0.5213 0.3871 0.4677 0.061 Uiso 1 1 calc R
C15 C -0.0132(2) 0.71069(17) -0.00139(11) 0.0522(4) Uani 1 1 d .
H15A H 0.0333 0.7522 -0.0497 0.063 Uiso 1 1 calc R
C14 C -0.1732(2) 0.74943(18) 0.01058(11) 0.0556(4) Uani 1 1 d .
H14A H -0.2352 0.8151 -0.0303 0.067 Uiso 1 1 calc R
C13 C -0.14877(18) 0.59179(18) 0.14343(11) 0.0491(4) Uani 1 1 d .
H13A H -0.1949 0.5534 0.1929 0.059 Uiso 1 1 calc R
C12 C -0.2415(2) 0.69078(19) 0.08328(12) 0.0574(4) Uani 1 1 d .
H12A H -0.3494 0.7176 0.0919 0.069 Uiso 1 1 calc R
C11 C 0.5936(2) 0.2173(2) 0.06019(12) 0.0616(5) Uani 1 1 d .
H11A H 0.6361 0.2431 0.0068 0.074 Uiso 1 1 calc R
C10 C 0.5360(2) 0.03541(19) 0.16973(14) 0.0633(5) Uani 1 1 d .
H10A H 0.5393 -0.0585 0.1899 0.076 Uiso 1 1 calc R
C9 C 0.8706(2) 0.19798(19) 0.45975(14) 0.0679(5) Uani 1 1 d .
H9A H 0.9538 0.1456 0.4951 0.082 Uiso 1 1 calc R
C8 C 0.5984(2) 0.0791(2) 0.09106(14) 0.0690(5) Uani 1 1 d .
H8A H 0.6452 0.0127 0.0580 0.083 Uiso 1 1 calc R
C7 C 0.7362(2) 0.26480(18) 0.49529(12) 0.0628(5) Uani 1 1 d .
H7A H 0.7284 0.2570 0.5548 0.075 Uiso 1 1 calc R
C6 C 0.8812(2) 0.2091(2) 0.37182(15) 0.0650(5) Uani 1 1 d .
H6A H 0.9710 0.1625 0.3476 0.078 Uiso 1 1 calc R
C5 C -0.1896(2) 0.7675(3) 0.37438(16) 0.0824(7) Uani 1 1 d .
H5A H -0.2835 0.8123 0.3957 0.099 Uiso 1 1 calc R
C4 C -0.1108(2) 0.8419(2) 0.31106(15) 0.0711(6) Uani 1 1 d .
H4A H -0.1509 0.9348 0.2894 0.085 Uiso 1 1 calc R
C3 C 0.3757(3) -0.00817(19) 0.34936(15) 0.0721(6) Uani 1 1 d .
H3B H 0.3211 0.0103 0.4011 0.108 Uiso 1 1 calc R
H3C H 0.4780 -0.0656 0.3640 0.108 Uiso 1 1 calc R
H3D H 0.3154 -0.0555 0.3171 0.108 Uiso 1 1 calc R
C2 C -0.1325(2) 0.6302(3) 0.40599(13) 0.0712(6) Uani 1 1 d .
H2A H -0.1887 0.5830 0.4475 0.085 Uiso 1 1 calc R
C1 C 0.0970(3) 0.9574(2) 0.16464(16) 0.0809(6) Uani 1 1 d .
H1A H 0.1846 0.9679 0.1275 0.121 Uiso 1 1 calc R
H1B H 0.0802 1.0295 0.1999 0.121 Uiso 1 1 calc R
H1C H 0.0034 0.9640 0.1304 0.121 Uiso 1 1 calc R

loop_
_atom_site_aniso_label
_atom_site_aniso_U_11
_atom_site_aniso_U_22
_atom_site_aniso_U_33
_atom_site_aniso_U_23
_atom_site_aniso_U_13
_atom_site_aniso_U_12
N4 0.0339(6) 0.0328(5) 0.0370(6) -0.0064(4) -0.0018(4) -0.0067(4)
N3 0.0388(6) 0.0435(6) 0.0398(6) -0.0156(5) -0.0050(5) -0.0032(5)
N2 0.0505(7) 0.0356(6) 0.0573(8) 0.0013(5) -0.0018(6) -0.0107(5)
N1 0.0582(8) 0.0344(6) 0.0587(8) -0.0035(6) -0.0063(6) -0.0039(6)
O2 0.0535(6) 0.0590(7) 0.0455(6) 0.0032(5) 0.0094(5) -0.0128(5)
O1 0.0658(8) 0.0520(7) 0.0609(7) -0.0019(5) 0.0140(6) -0.0234(6)
C32 0.0340(6) 0.0343(6) 0.0336(6) -0.0047(5) 0.0006(5) -0.0075(5)
C31 0.0361(7) 0.0354(7) 0.0356(7) -0.0061(5) 0.0013(5) -0.0078(5)
C30 0.0337(6) 0.0403(7) 0.0403(7) -0.0108(6) -0.0028(5) -0.0069(5)
C29 0.0396(7) 0.0373(7) 0.0379(7) -0.0081(5) -0.0044(5) -0.0098(5)
C28 0.0344(7) 0.0412(7) 0.0421(7) -0.0002(6) -0.0040(6) -0.0097(5)
C27 0.0339(6) 0.0362(7) 0.0371(7) -0.0070(5) 0.0010(5) -0.0089(5)
C26 0.0395(7) 0.0380(7) 0.0420(7) -0.0031(6) -0.0042(6) -0.0128(6)
C25 0.0366(7) 0.0473(8) 0.0381(7) -0.0114(6) -0.0011(6) -0.0042(6)
C24 0.0368(7) 0.0376(7) 0.0446(8) -0.0055(6) -0.0050(6) -0.0113(5)
C23 0.0417(8) 0.0496(8) 0.0439(8) -0.0061(6) -0.0012(6) -0.0105(6)
C22 0.0488(8) 0.0376(7) 0.0437(8) -0.0082(6) -0.0008(6) -0.0132(6)
C21 0.0455(8) 0.0564(9) 0.0425(8) -0.0122(7) 0.0032(6) -0.0096(7)
C20 0.0393(7) 0.0395(7) 0.0559(9) -0.0108(6) -0.0077(6) -0.0047(6)
C19 0.0402(8) 0.0526(9) 0.0569(9) -0.0079(7) -0.0024(7) -0.0070(7)
C18 0.0435(8) 0.0483(8) 0.0509(9) -0.0142(7) -0.0057(7) -0.0007(6)
C17 0.0441(8) 0.0674(10) 0.0432(8) -0.0083(7) 0.0046(7) -0.0102(7)
C16 0.0578(9) 0.0483(8) 0.0462(8) -0.0094(7) -0.0074(7) -0.0084(7)
C15 0.0604(10) 0.0511(9) 0.0438(8) 0.0003(7) -0.0041(7) -0.0134(7)
C14 0.0591(10) 0.0472(9) 0.0550(10) -0.0035(7) -0.0153(8) 0.0002(7)
C13 0.0404(8) 0.0562(9) 0.0494(9) -0.0052(7) 0.0018(6) -0.0088(7)
C12 0.0402(8) 0.0620(10) 0.0658(11) -0.0101(8) -0.0055(8) 0.0009(7)
C11 0.0502(9) 0.0860(14) 0.0526(10) -0.0295(9) 0.0084(8) -0.0082(9)
C10 0.0606(10) 0.0434(9) 0.0863(14) -0.0235(9) -0.0045(10) 0.0001(8)
C9 0.0672(12) 0.0508(10) 0.0807(14) -0.0002(9) -0.0345(10) -0.0050(8)
C8 0.0592(11) 0.0718(13) 0.0798(13) -0.0425(11) 0.0026(10) 0.0025(9)
C7 0.0837(13) 0.0506(9) 0.0524(10) -0.0013(8) -0.0234(9) -0.0125(9)
C6 0.0438(9) 0.0558(10) 0.0909(15) -0.0096(10) -0.0106(9) 0.0009(7)
C5 0.0455(10) 0.1096(19) 0.0861(15) -0.0278(14) 0.0117(10) 0.0090(11)
C4 0.0542(10) 0.0660(12) 0.0846(14) -0.0193(10) -0.0089(10) 0.0158(9)
C3 0.0771(13) 0.0420(9) 0.0905(15) 0.0149(9) -0.0042(11) -0.0151(9)
C2 0.0457(10) 0.1047(17) 0.0611(11) -0.0141(11) 0.0121(8) -0.0095(10)
C1 0.0968(16) 0.0422(10) 0.0930(16) 0.0115(10) -0.0132(13) -0.0040(10)

loop_
_atom_type_symbol
_atom_type_description
_atom_type_scat_dispersion_real
_atom_type_scat_dispersion_imag
_atom_type_scat_source
C C 0.0033 0.0016 'International Tables Vol C Tables 4.2.6.8 and 6.1.1.4'
H H 0.0000 0.0000 'International Tables Vol C Tables 4.2.6.8 and 6.1.1.4'
N N 0.0061 0.0033 'International Tables Vol C Tables 4.2.6.8 and 6.1.1.4'
O O 0.0106 0.0060 'International Tables Vol C Tables 4.2.6.8 and 6.1.1.4'

loop_
_geom_angle_atom_site_label_1
_geom_angle_atom_site_label_2
_geom_angle_atom_site_label_3
_geom_angle
C32 N4 C26 117.39(10)
C32 N4 C31 109.25(10)
C26 N4 C31 119.24(11)
C31 N3 C27 105.20(10)
C31 N3 H3A 127.4
C27 N3 H3A 127.4
C28 N2 C20 111.33(12)
C28 N2 C3 122.62(15)
C20 N2 C3 126.05(15)
C22 N1 C18 111.24(12)
C22 N1 C1 123.21(16)
C18 N1 C1 125.21(16)
N4 C32 C30 114.46(11)
N4 C32 C28 115.32(11)
C30 C32 C28 102.08(11)
N4 C32 C27 100.51(10)
C30 C32 C27 114.97(11)
C28 C32 C27 109.99(11)
N3 C31 N4 106.02(10)
N3 C31 C25 113.07(11)
N4 C31 C25 117.94(11)
N3 C31 C22 109.38(11)
N4 C31 C22 108.31(11)
C25 C31 C22 101.83(11)
C21 C30 C20 120.42(14)
C21 C30 C32 130.53(13)
C20 C30 C32 109.04(12)
C13 C29 C23 118.64(14)
C13 C29 C26 120.91(13)
C23 C29 C26 120.41(13)
O2 C28 N2 125.57(14)
O2 C28 C32 126.51(13)
N2 C28 C32 107.92(12)
N3 C27 C24 115.32(11)
N3 C27 C32 102.78(10)
C24 C27 C32 115.24(11)
N3 C27 H27A 107.7
C24 C27 H27A 107.7
C32 C27 H27A 107.7
N4 C26 C29 111.91(11)
N4 C26 H26A 109.2
C29 C26 H26A 109.2
N4 C26 H26B 109.2
C29 C26 H26B 109.2
H26A C26 H26B 107.9
C17 C25 C18 120.47(14)
C17 C25 C31 130.66(14)
C18 C25 C31 108.86(13)
C16 C24 C19 118.23(14)
C16 C24 C27 123.16(13)
C19 C24 C27 118.60(13)
C15 C23 C29 120.42(14)
C15 C23 H23A 119.8
C29 C23 H23A 119.8
O1 C22 N1 125.70(14)
O1 C22 C31 126.42(14)
N1 C22 C31 107.88(12)
C30 C21 C11 118.44(16)
C30 C21 H21A 120.8
C11 C21 H21A 120.8
C10 C20 C30 121.55(16)
C10 C20 N2 128.88(15)
C30 C20 N2 109.56(13)
C6 C19 C24 120.72(17)
C6 C19 H19A 119.6
C24 C19 H19A 119.6
C25 C18 C4 121.40(17)
C25 C18 N1 110.17(13)
C4 C18 N1 128.43(16)
C25 C17 C2 118.57(18)
C25 C17 H17A 120.7
C2 C17 H17A 120.7
C7 C16 C24 120.54(16)
C7 C16 H16A 119.7
C24 C16 H16A 119.7
C14 C15 C23 120.33(16)
C14 C15 H15A 119.8
C23 C15 H15A 119.8
C15 C14 C12 119.92(16)
C15 C14 H14A 120.0
C12 C14 H14A 120.0
C12 C13 C29 120.93(15)
C12 C13 H13A 119.5
C29 C13 H13A 119.5
C14 C12 C13 119.73(15)
C14 C12 H12A 120.1
C13 C12 H12A 120.1
C8 C11 C21 120.29(17)
C8 C11 H11A 119.9
C21 C11 H11A 119.9
C8 C10 C20 117.18(17)
C8 C10 H10A 121.4
C20 C10 H10A 121.4
C6 C9 C7 119.58(17)
C6 C9 H9A 120.2
C7 C9 H9A 120.2
C11 C8 C10 122.11(16)
C11 C8 H8A 118.9
C10 C8 H8A 118.9
C9 C7 C16 120.49(17)
C9 C7 H7A 119.8
C16 C7 H7A 119.8
C9 C6 C19 120.41(18)
C9 C6 H6A 119.8
C19 C6 H6A 119.8
C2 C5 C4 121.79(18)
C2 C5 H5A 119.1
C4 C5 H5A 119.1
C18 C4 C5 117.28(19)
C18 C4 H4A 121.4
C5 C4 H4A 121.4
N2 C3 H3B 109.5
N2 C3 H3C 109.5
H3B C3 H3C 109.5
N2 C3 H3D 109.5
H3B C3 H3D 109.5
H3C C3 H3D 109.5
C5 C2 C17 120.48(19)
C5 C2 H2A 119.8
C17 C2 H2A 119.8
N1 C1 H1A 109.5
N1 C1 H1B 109.5
H1A C1 H1B 109.5
N1 C1 H1C 109.5
H1A C1 H1C 109.5
H1B C1 H1C 109.5

loop_
_geom_bond_atom_site_label_1
_geom_bond_atom_site_label_2
_geom_bond_distance
N4 C32 1.4498(17)
N4 C26 1.4572(17)
N4 C31 1.4794(16)
N3 C31 1.4641(17)
N3 C27 1.4653(17)
N3 H3A 0.8600
N2 C28 1.3604(19)
N2 C20 1.409(2)
N2 C3 1.452(2)
N1 C22 1.362(2)
N1 C18 1.409(2)
N1 C1 1.449(2)
O2 C28 1.2169(18)
O1 C22 1.2136(18)
C32 C30 1.4995(18)
C32 C28 1.5482(19)
C32 C27 1.5600(18)
C31 C25 1.5097(19)
C31 C22 1.5569(19)
C30 C21 1.377(2)
C30 C20 1.391(2)
C29 C13 1.385(2)
C29 C23 1.386(2)
C29 C26 1.5107(19)
C27 C24 1.5084(19)
C27 H27A 0.9800
C26 H26A 0.9700
C26 H26B 0.9700
C25 C17 1.383(2)
C25 C18 1.386(2)
C24 C16 1.390(2)
C24 C19 1.393(2)
C23 C15 1.384(2)
C23 H23A 0.9300
C21 C11 1.397(2)
C21 H21A 0.9300
C20 C10 1.385(2)
C19 C6 1.384(2)
C19 H19A 0.9300
C18 C4 1.386(2)
C17 C2 1.392(2)
C17 H17A 0.9300
C16 C7 1.385(2)
C16 H16A 0.9300
C15 C14 1.376(2)
C15 H15A 0.9300
C14 C12 1.378(3)
C14 H14A 0.9300
C13 C12 1.385(2)
C13 H13A 0.9300
C12 H12A 0.9300
C11 C8 1.373(3)
C11 H11A 0.9300
C10 C8 1.383(3)
C10 H10A 0.9300
C9 C6 1.373(3)
C9 C7 1.376(3)
C9 H9A 0.9300
C8 H8A 0.9300
C7 H7A 0.9300
C6 H6A 0.9300
C5 C2 1.369(3)
C5 C4 1.394(3)
C5 H5A 0.9300
C4 H4A 0.9300
C3 H3B 0.9600
C3 H3C 0.9600
C3 H3D 0.9600
C2 H2A 0.9300
C1 H1A 0.9600
C1 H1B 0.9600
C1 H1C 0.9600

loop_
_geom_torsion_atom_site_label_1
_geom_torsion_atom_site_label_2
_geom_torsion_atom_site_label_3
_geom_torsion_atom_site_label_4
_geom_torsion
C26 N4 C32 C30 69.68(15)
C31 N4 C32 C30 -150.52(11)
C26 N4 C32 C28 -48.33(15)
C31 N4 C32 C28 91.47(13)
C26 N4 C32 C27 -166.53(11)
C31 N4 C32 C27 -26.73(13)
C27 N3 C31 N4 21.09(13)
C27 N3 C31 C25 151.80(11)
C27 N3 C31 C22 -95.49(12)
C32 N4 C31 N3 4.90(14)
C26 N4 C31 N3 143.84(11)
C32 N4 C31 C25 -122.96(12)
C26 N4 C31 C25 15.98(17)
C32 N4 C31 C22 122.20(12)
C26 N4 C31 C22 -98.86(13)
N4 C32 C30 C21 53.00(19)
C28 C32 C30 C21 178.30(14)
C27 C32 C30 C21 -62.66(19)
N4 C32 C30 C20 -127.92(12)
C28 C32 C30 C20 -2.62(14)
C27 C32 C30 C20 116.42(13)
C20 N2 C28 O2 178.56(14)
C3 N2 C28 O2 -1.1(2)
C20 N2 C28 C32 -1.55(16)
C3 N2 C28 C32 178.80(14)
N4 C32 C28 O2 -52.87(18)
C30 C32 C28 O2 -177.60(14)
C27 C32 C28 O2 59.90(18)
N4 C32 C28 N2 127.24(12)
C30 C32 C28 N2 2.51(14)
C27 C32 C28 N2 -119.99(12)
C31 N3 C27 C24 -163.53(11)
C31 N3 C27 C32 -37.29(13)
N4 C32 C27 N3 39.06(12)
C30 C32 C27 N3 162.49(11)
C28 C32 C27 N3 -82.97(12)
N4 C32 C27 C24 165.34(11)
C30 C32 C27 C24 -71.22(15)
C28 C32 C27 C24 43.31(15)
C32 N4 C26 C29 -158.26(11)
C31 N4 C26 C29 66.03(15)
C13 C29 C26 N4 -131.17(14)
C23 C29 C26 N4 51.16(17)
N3 C31 C25 C17 -62.6(2)
N4 C31 C25 C17 61.9(2)
C22 C31 C25 C17 -179.82(15)
N3 C31 C25 C18 117.00(13)
N4 C31 C25 C18 -118.57(14)
C22 C31 C25 C18 -0.24(15)
N3 C27 C24 C16 18.57(19)
C32 C27 C24 C16 -101.01(16)
N3 C27 C24 C19 -161.68(13)
C32 C27 C24 C19 78.73(16)
C13 C29 C23 C15 -0.8(2)
C26 C29 C23 C15 176.92(14)
C18 N1 C22 O1 -178.78(15)
C1 N1 C22 O1 7.6(3)
C18 N1 C22 C31 0.90(17)
C1 N1 C22 C31 -172.74(16)
N3 C31 C22 O1 59.41(18)
N4 C31 C22 O1 -55.71(18)
C25 C31 C22 O1 179.28(15)
N3 C31 C22 N1 -120.27(12)
N4 C31 C22 N1 124.61(12)
C25 C31 C22 N1 -0.39(14)
C20 C30 C21 C11 -0.1(2)
C32 C30 C21 C11 178.87(15)
C21 C30 C20 C10 0.2(2)
C32 C30 C20 C10 -179.02(14)
C21 C30 C20 N2 -178.93(13)
C32 C30 C20 N2 1.89(16)
C28 N2 C20 C10 -179.17(16)
C3 N2 C20 C10 0.5(3)
C28 N2 C20 C30 -0.17(17)
C3 N2 C20 C30 179.46(16)
C16 C24 C19 C6 -0.8(2)
C27 C24 C19 C6 179.43(15)
C17 C25 C18 C4 0.8(2)
C31 C25 C18 C4 -178.79(15)
C17 C25 C18 N1 -179.58(14)
C31 C25 C18 N1 0.79(17)
C22 N1 C18 C25 -1.09(18)
C1 N1 C18 C25 172.40(17)
C22 N1 C18 C4 178.45(17)
C1 N1 C18 C4 -8.1(3)
C18 C25 C17 C2 -0.5(2)
C31 C25 C17 C2 179.05(15)
C19 C24 C16 C7 1.7(2)
C27 C24 C16 C7 -178.58(14)
C29 C23 C15 C14 -0.9(2)
C23 C15 C14 C12 1.7(3)
C23 C29 C13 C12 1.8(2)
C26 C29 C13 C12 -175.94(15)
C15 C14 C12 C13 -0.8(3)
C29 C13 C12 C14 -1.0(3)
C30 C21 C11 C8 -0.2(3)
C30 C20 C10 C8 0.1(3)
N2 C20 C10 C8 178.98(16)
C21 C11 C8 C10 0.4(3)
C20 C10 C8 C11 -0.4(3)
C6 C9 C7 C16 -0.4(3)
C24 C16 C7 C9 -1.1(3)
C7 C9 C6 C19 1.3(3)
C24 C19 C6 C9 -0.7(3)
C25 C18 C4 C5 -0.2(3)
N1 C18 C4 C5 -179.70(18)
C2 C5 C4 C18 -0.8(3)
C4 C5 C2 C17 1.1(4)
C25 C17 C2 C5 -0.5(3)
